data_4079314
loop_
_publ_author_name
'Kulangara, Shaneesh Vadake'
'Mason, Chris'
'Juba, Michael'
'Yang, Yun'
'Thapa, Indira'
'Gambarotta, Sandro'
'Korobkov, Ilia'
'Duchateau, Rob'

_publ_section_title
;
 Synthesis and Catalytic Oligomerization Activity of Chromium Catalysts of
 Ligand Systems with Switchable Connectivity
;
_journal_issue 17
_journal_name_full Organometallics
_journal_page_first 6438
_journal_paper_doi 10.1021/om300673u
_journal_volume 31
_journal_year 2012
_chemical_formula_sum 'C136 H148 Cr2 O16 P8'
_chemical_formula_weight 2390.30
_chemical_name_systematic
; 
 ? 
;
_space_group_IT_number 2
_symmetry_cell_setting triclinic
_symmetry_space_group_name_Hall '-P 1'
_symmetry_space_group_name_H-M 'P -1'
_atom_sites_solution_hydrogens geom
_atom_sites_solution_primary direct
_atom_sites_solution_secondary difmap
_audit_creation_method SHELXL-97
_cell_angle_alpha 86.820(2)
_cell_angle_beta 82.5790(10)
_cell_angle_gamma 69.6890(10)
_cell_formula_units_Z 1
_cell_length_a 13.8435(4)
_cell_length_b 14.4075(5)
_cell_length_c 16.5489(5)
_cell_measurement_reflns_used 9954
_cell_measurement_temperature 200(2)
_cell_measurement_theta_max 28.24
_cell_measurement_theta_min 2.74
_cell_volume 3069.32(17)
_computing_cell_refinement 'APEX II, Bruker (2009)'
_computing_data_collection 'APEX II, Bruker (2009)'
_computing_data_reduction 'XPREP, Bruker (2009)'
_computing_molecular_graphics 'SHELXTL, Bruker (2004)'
_computing_publication_material 'SHELXTL, Bruker (2004)'
_computing_structure_refinement 'SHELXL-97 (Sheldrick, 2008)'
_computing_structure_solution 'SHELXS-97 (Sheldrick, 2008)'
_diffrn_ambient_temperature 200(2)
_diffrn_measured_fraction_theta_full 0.931
_diffrn_measured_fraction_theta_max 0.931
_diffrn_measurement_device_type 'Bruker APEX-II CCD'
_diffrn_measurement_method '\f and \w scans'
_diffrn_radiation_monochromator graphite
_diffrn_radiation_source 'fine-focus sealed tube'
_diffrn_radiation_type MoK\a
_diffrn_radiation_wavelength 0.71073
_diffrn_reflns_av_R_equivalents 0.0368
_diffrn_reflns_av_sigmaI/netI 0.0748
_diffrn_reflns_limit_h_max 18
_diffrn_reflns_limit_h_min -17
_diffrn_reflns_limit_k_max 19
_diffrn_reflns_limit_k_min -19
_diffrn_reflns_limit_l_max 20
_diffrn_reflns_limit_l_min -22
_diffrn_reflns_number 32636
_diffrn_reflns_theta_full 28.36
_diffrn_reflns_theta_max 28.36
_diffrn_reflns_theta_min 1.77
_exptl_absorpt_coefficient_mu 0.346
_exptl_absorpt_correction_T_max 0.9467
_exptl_absorpt_correction_T_min 0.9404
_exptl_absorpt_correction_type multi-scan
_exptl_absorpt_process_details 'SADABS, Bruker (2003)'
_exptl_crystal_colour red
_exptl_crystal_density_diffrn 1.293
_exptl_crystal_density_meas ?
_exptl_crystal_density_method 'not measured'
_exptl_crystal_description block
_exptl_crystal_F_000 1260
_exptl_crystal_size_max 0.18
_exptl_crystal_size_mid 0.16
_exptl_crystal_size_min 0.16
_refine_diff_density_max 0.845
_refine_diff_density_min -0.492
_refine_diff_density_rms 0.070
_refine_ls_extinction_method none
_refine_ls_goodness_of_fit_ref 1.026
_refine_ls_hydrogen_treatment constr
_refine_ls_matrix_type full
_refine_ls_number_parameters 730
_refine_ls_number_reflns 14286
_refine_ls_number_restraints 0
_refine_ls_restrained_S_all 1.026
_refine_ls_R_factor_all 0.1140
_refine_ls_R_factor_gt 0.0704
_refine_ls_shift/su_max 0.001
_refine_ls_shift/su_mean 0.000
_refine_ls_structure_factor_coef Fsqd
_refine_ls_weighting_details 'calc w=1/[\s^2^(Fo^2^)+(0.0904P)^2^+0.4942P] where P=(Fo^2^+2Fc^2^)/3'
_refine_ls_weighting_scheme calc
_refine_ls_wR_factor_gt 0.1546
_refine_ls_wR_factor_ref 0.1730
_reflns_number_gt 9133
_reflns_number_total 14286
_reflns_threshold_expression >2sigma(I)
_cod_data_source_file om300673u_si_002.cif
_cod_data_source_block sg142
_cod_depositor_comments
;
The following automatic conversions were performed:

'_symmetry_cell_setting' value 'Triclinic' changed to 'triclinic'
according to /home/saulius/struct/CIF-dictionaries/cif_core.dic
dictionary named 'cif_core.dic' version 2.4.2 from 2011-04-26.

Automatic conversion script
Id: cif_fix_values 1891 2012-01-12 08:04:46Z andrius 

The following automatic conversions were performed:

'_exptl_crystal_density_meas' value 'n/a' was changed to '?' - the
value is perceived as not measured.

Automatic conversion script
Id: cif_fix_values 3008 2015-01-20 13:52:24Z robertas 
;
_cod_original_cell_volume 3069.33(17)
_cod_original_sg_symbol_H-M P-1
_cod_database_code 4079314

loop_
_symmetry_equiv_pos_as_xyz
'x, y, z'
'-x, -y, -z'

loop_
_atom_site_label
_atom_site_type_symbol
_atom_site_fract_x
_atom_site_fract_y
_atom_site_fract_z
_atom_site_U_iso_or_equiv
_atom_site_adp_type
_atom_site_occupancy
_atom_site_symmetry_multiplicity
_atom_site_calc_flag
_atom_site_refinement_flags
Cr1 Cr 1.03676(3) 0.55766(3) 0.01515(2) 0.02181(12) Uani 1 1 d .
P1 P 0.68351(6) 0.78181(6) -0.12219(5) 0.0325(2) Uani 1 1 d .
P2 P 0.84779(6) 0.62056(6) -0.24507(4) 0.02945(19) Uani 1 1 d .
P3 P 0.75284(6) 0.68325(7) 0.22865(5) 0.0347(2) Uani 1 1 d .
P4 P 0.73688(6) 0.47603(6) 0.25565(4) 0.03112(19) Uani 1 1 d .
O1 O 0.93312(15) 0.65872(14) -0.04863(11) 0.0277(4) Uani 1 1 d .
O2 O 0.86178(14) 0.54850(15) -0.07605(11) 0.0279(4) Uani 1 1 d .
O3 O 0.93998(15) 0.58113(15) 0.11853(11) 0.0293(5) Uani 1 1 d .
O4 O 0.86683(14) 0.47264(14) 0.09096(11) 0.0261(4) Uani 1 1 d .
O5 O 1.09850(17) 0.67206(17) 0.05225(13) 0.0386(5) Uani 1 1 d .
C1 C 0.8746(2) 0.6308(2) -0.08673(16) 0.0260(6) Uani 1 1 d .
C2 C 0.8194(2) 0.6983(2) -0.15217(16) 0.0265(6) Uani 1 1 d .
H2A H 0.8593 0.7443 -0.1660 0.032 Uiso 1 1 calc R
C3 C 0.7006(3) 0.8583(3) -0.0432(2) 0.0454(9) Uani 1 1 d .
C4 C 0.6156(5) 0.9026(4) 0.0130(4) 0.114(2) Uani 1 1 d .
H4A H 0.5548 0.8860 0.0137 0.137 Uiso 1 1 calc R
C5 C 0.6174(7) 0.9697(5) 0.0678(4) 0.147(4) Uani 1 1 d .
H5A H 0.5589 0.9969 0.1070 0.177 Uiso 1 1 calc R
C6 C 0.6997(6) 0.9973(4) 0.0670(3) 0.105(2) Uani 1 1 d .
H6A H 0.6990 1.0460 0.1037 0.125 Uiso 1 1 calc R
C7 C 0.7851(4) 0.9550(3) 0.0128(3) 0.0779(15) Uani 1 1 d .
H7A H 0.8453 0.9724 0.0131 0.093 Uiso 1 1 calc R
C8 C 0.7843(3) 0.8865(3) -0.0428(3) 0.0618(11) Uani 1 1 d .
H8A H 0.8435 0.8588 -0.0812 0.074 Uiso 1 1 calc R
C9 C 0.6184(2) 0.7077(2) -0.06045(18) 0.0327(7) Uani 1 1 d .
C10 C 0.5311(3) 0.7012(3) -0.0885(2) 0.0495(9) Uani 1 1 d .
H10A H 0.5107 0.7314 -0.1391 0.059 Uiso 1 1 calc R
C11 C 0.4729(3) 0.6506(4) -0.0429(3) 0.0696(13) Uani 1 1 d .
H11A H 0.4137 0.6453 -0.0630 0.084 Uiso 1 1 calc R
C12 C 0.5004(3) 0.6083(3) 0.0307(3) 0.0654(12) Uani 1 1 d .
H12A H 0.4596 0.5750 0.0620 0.078 Uiso 1 1 calc R
C13 C 0.5874(3) 0.6141(3) 0.0592(2) 0.0538(10) Uani 1 1 d .
H13A H 0.6075 0.5837 0.1096 0.065 Uiso 1 1 calc R
C14 C 0.6450(3) 0.6644(3) 0.0141(2) 0.0424(8) Uani 1 1 d .
H14A H 0.7041 0.6693 0.0345 0.051 Uiso 1 1 calc R
C15 C 0.7340(2) 0.5836(2) -0.24826(17) 0.0307(7) Uani 1 1 d .
C16 C 0.6488(2) 0.6375(3) -0.28789(19) 0.0386(8) Uani 1 1 d .
H16A H 0.6451 0.6995 -0.3126 0.046 Uiso 1 1 calc R
C17 C 0.5692(3) 0.6009(3) -0.2915(2) 0.0494(9) Uani 1 1 d .
H17A H 0.5109 0.6385 -0.3183 0.059 Uiso 1 1 calc R
C18 C 0.5734(3) 0.5113(3) -0.2568(2) 0.0528(10) Uani 1 1 d .
H18A H 0.5185 0.4867 -0.2597 0.063 Uiso 1 1 calc R
C19 C 0.6585(3) 0.4563(3) -0.2174(2) 0.0487(9) Uani 1 1 d .
H19A H 0.6617 0.3942 -0.1929 0.058 Uiso 1 1 calc R
C20 C 0.7385(3) 0.4923(2) -0.21378(19) 0.0394(8) Uani 1 1 d .
H20A H 0.7970 0.4542 -0.1875 0.047 Uiso 1 1 calc R
C21 C 0.8354(2) 0.7093(3) -0.32991(18) 0.0344(7) Uani 1 1 d .
C22 C 0.7964(3) 0.8107(3) -0.3263(2) 0.0531(10) Uani 1 1 d .
H22A H 0.7697 0.8415 -0.2749 0.064 Uiso 1 1 calc R
C23 C 0.7950(4) 0.8694(4) -0.3963(3) 0.0692(12) Uani 1 1 d .
H23A H 0.7668 0.9394 -0.3926 0.083 Uiso 1 1 calc R
C24 C 0.8345(4) 0.8255(4) -0.4703(2) 0.0697(13) Uani 1 1 d .
H24A H 0.8337 0.8652 -0.5182 0.084 Uiso 1 1 calc R
C25 C 0.8750(3) 0.7250(4) -0.4755(2) 0.0603(12) Uani 1 1 d .
H25A H 0.9025 0.6948 -0.5270 0.072 Uiso 1 1 calc R
C26 C 0.8763(3) 0.6670(3) -0.40614(19) 0.0474(9) Uani 1 1 d .
H26A H 0.9055 0.5970 -0.4104 0.057 Uiso 1 1 calc R
C27 C 0.8819(2) 0.5302(2) 0.13817(16) 0.0247(6) Uani 1 1 d .
C28 C 0.8271(2) 0.5455(2) 0.22404(16) 0.0269(6) Uani 1 1 d .
H28A H 0.8806 0.5287 0.2629 0.032 Uiso 1 1 calc R
C29 C 0.8458(3) 0.7348(3) 0.26068(19) 0.0407(8) Uani 1 1 d .
C30 C 0.8132(3) 0.8369(3) 0.2619(3) 0.0654(12) Uani 1 1 d .
H30A H 0.7469 0.8741 0.2462 0.078 Uiso 1 1 calc R
C31 C 0.8743(5) 0.8867(4) 0.2855(3) 0.0840(17) Uani 1 1 d .
H31A H 0.8493 0.9569 0.2871 0.101 Uiso 1 1 calc R
C32 C 0.9701(4) 0.8345(4) 0.3064(3) 0.0784(16) Uani 1 1 d .
H32A H 1.0127 0.8682 0.3222 0.094 Uiso 1 1 calc R
C33 C 1.0050(4) 0.7341(4) 0.3046(2) 0.0658(12) Uani 1 1 d .
H33A H 1.0721 0.6977 0.3191 0.079 Uiso 1 1 calc R
C34 C 0.9432(3) 0.6842(3) 0.2817(2) 0.0470(9) Uani 1 1 d .
H34A H 0.9688 0.6139 0.2807 0.056 Uiso 1 1 calc R
C35 C 0.6626(2) 0.6973(2) 0.32239(18) 0.0361(7) Uani 1 1 d .
C36 C 0.5617(3) 0.7031(3) 0.3148(2) 0.0465(9) Uani 1 1 d .
H36A H 0.5423 0.6994 0.2624 0.056 Uiso 1 1 calc R
C37 C 0.4896(3) 0.7143(3) 0.3830(3) 0.0621(11) Uani 1 1 d .
H37A H 0.4212 0.7174 0.3772 0.075 Uiso 1 1 calc R
C38 C 0.5162(3) 0.7210(3) 0.4589(3) 0.0659(12) Uani 1 1 d .
H38A H 0.4663 0.7283 0.5054 0.079 Uiso 1 1 calc R
C39 C 0.6147(3) 0.7171(3) 0.4677(2) 0.0592(11) Uani 1 1 d .
H39A H 0.6327 0.7226 0.5203 0.071 Uiso 1 1 calc R
C40 C 0.6875(3) 0.7051(3) 0.4001(2) 0.0464(9) Uani 1 1 d .
H40A H 0.7556 0.7022 0.4066 0.056 Uiso 1 1 calc R
C41 C 0.7453(2) 0.4643(2) 0.36646(17) 0.0320(7) Uani 1 1 d .
C42 C 0.8337(3) 0.4494(3) 0.40315(19) 0.0438(9) Uani 1 1 d .
H42A H 0.8968 0.4447 0.3703 0.053 Uiso 1 1 calc R
C43 C 0.8318(3) 0.4413(3) 0.4872(2) 0.0559(10) Uani 1 1 d .
H43A H 0.8931 0.4319 0.5114 0.067 Uiso 1 1 calc R
C44 C 0.7421(3) 0.4466(3) 0.5353(2) 0.0607(11) Uani 1 1 d .
H44A H 0.7408 0.4419 0.5928 0.073 Uiso 1 1 calc R
C45 C 0.6541(3) 0.4586(3) 0.5006(2) 0.0574(11) Uani 1 1 d .
H45A H 0.5924 0.4606 0.5342 0.069 Uiso 1 1 calc R
C46 C 0.6541(3) 0.4679(3) 0.4161(2) 0.0459(9) Uani 1 1 d .
H46A H 0.5925 0.4766 0.3925 0.055 Uiso 1 1 calc R
C47 C 0.8097(2) 0.3459(2) 0.22912(17) 0.0350(7) Uani 1 1 d .
C48 C 0.7499(3) 0.2915(3) 0.2118(2) 0.0541(10) Uani 1 1 d .
H48A H 0.6774 0.3232 0.2104 0.065 Uiso 1 1 calc R
C49 C 0.7953(5) 0.1905(4) 0.1964(3) 0.0747(14) Uani 1 1 d .
H49A H 0.7536 0.1537 0.1849 0.090 Uiso 1 1 calc R
C50 C 0.8997(4) 0.1441(3) 0.1976(3) 0.0721(14) Uani 1 1 d .
H50A H 0.9307 0.0754 0.1866 0.087 Uiso 1 1 calc R
C51 C 0.9592(3) 0.1973(3) 0.2147(3) 0.0645(12) Uani 1 1 d .
H51A H 1.0316 0.1654 0.2162 0.077 Uiso 1 1 calc R
C52 C 0.9147(3) 0.2964(3) 0.2298(2) 0.0501(9) Uani 1 1 d .
H52A H 0.9574 0.3323 0.2412 0.060 Uiso 1 1 calc R
C53 C 1.0282(3) 0.7690(3) 0.0743(3) 0.0601(11) Uani 1 1 d .
H53A H 1.0078 0.7722 0.1340 0.072 Uiso 1 1 calc R
H53B H 0.9649 0.7848 0.0468 0.072 Uiso 1 1 calc R
C54 C 1.0813(4) 0.8393(4) 0.0490(4) 0.0995(19) Uani 1 1 d .
H54A H 1.0701 0.8872 0.0929 0.119 Uiso 1 1 calc R
H54B H 1.0549 0.8763 -0.0004 0.119 Uiso 1 1 calc R
C55 C 1.1944(4) 0.7793(4) 0.0317(3) 0.0816(15) Uani 1 1 d .
H55A H 1.2314 0.7788 0.0791 0.098 Uiso 1 1 calc R
H55B H 1.2269 0.8062 -0.0164 0.098 Uiso 1 1 calc R
C56 C 1.1965(3) 0.6773(3) 0.0153(3) 0.0555(10) Uani 1 1 d .
H56A H 1.2053 0.6660 -0.0441 0.067 Uiso 1 1 calc R
H56B H 1.2545 0.6267 0.0395 0.067 Uiso 1 1 calc R
O6 O 0.5838(5) 0.0901(5) 0.2738(4) 0.167(2) Uani 1 1 d .
C57 C 0.5173(6) 0.0330(7) 0.2845(4) 0.135(3) Uani 1 1 d .
H57A H 0.5450 -0.0245 0.2476 0.162 Uiso 1 1 calc R
H57B H 0.4474 0.0738 0.2708 0.162 Uiso 1 1 calc R
C58 C 0.5106(6) -0.0002(6) 0.3656(4) 0.120(2) Uani 1 1 d .
H58A H 0.5275 -0.0728 0.3681 0.144 Uiso 1 1 calc R
H58B H 0.4399 0.0318 0.3937 0.144 Uiso 1 1 calc R
C59 C 0.5863(6) 0.0278(6) 0.4033(4) 0.136(3) Uani 1 1 d .
H59A H 0.5586 0.0532 0.4590 0.163 Uiso 1 1 calc R
H59B H 0.6519 -0.0286 0.4054 0.163 Uiso 1 1 calc R
C60 C 0.6004(8) 0.1046(7) 0.3486(4) 0.175(5) Uani 1 1 d .
H60A H 0.5517 0.1697 0.3682 0.210 Uiso 1 1 calc R
H60B H 0.6719 0.1049 0.3476 0.210 Uiso 1 1 calc R
O7 O 0.8483(5) 0.0986(4) 0.5470(3) 0.1480(19) Uani 1 1 d .
C61 C 0.7788(6) 0.1200(8) 0.4922(6) 0.178(4) Uani 1 1 d .
H61A H 0.7099 0.1619 0.5179 0.214 Uiso 1 1 calc R
H61B H 0.7726 0.0580 0.4744 0.214 Uiso 1 1 calc R
C62 C 0.8108(8) 0.1702(8) 0.4239(5) 0.177(4) Uani 1 1 d .
H62A H 0.7696 0.2418 0.4258 0.213 Uiso 1 1 calc R
H62B H 0.8025 0.1430 0.3726 0.213 Uiso 1 1 calc R
C63 C 0.9168(7) 0.1543(8) 0.4291(4) 0.176(4) Uani 1 1 d .
H63A H 0.9627 0.0944 0.3991 0.211 Uiso 1 1 calc R
H63B H 0.9358 0.2120 0.4078 0.211 Uiso 1 1 calc R
C64 C 0.9220(9) 0.1421(8) 0.5116(5) 0.204(5) Uani 1 1 d .
H64A H 0.9072 0.2071 0.5367 0.245 Uiso 1 1 calc R
H64B H 0.9926 0.0990 0.5218 0.245 Uiso 1 1 calc R
O8 O 0.6521(3) 0.2257(2) 0.8023(2) 0.0886(10) Uani 1 1 d .
C65 C 0.7460(4) 0.1787(4) 0.7538(4) 0.0936(17) Uani 1 1 d .
H65A H 0.8007 0.2019 0.7689 0.112 Uiso 1 1 calc R
H65B H 0.7377 0.1959 0.6957 0.112 Uiso 1 1 calc R
C66 C 0.7766(6) 0.0723(5) 0.7653(5) 0.119(2) Uani 1 1 d .
H66A H 0.8221 0.0487 0.8091 0.143 Uiso 1 1 calc R
H66B H 0.8117 0.0366 0.7143 0.143 Uiso 1 1 calc R
C67 C 0.6712(6) 0.0622(5) 0.7894(5) 0.127(3) Uani 1 1 d .
H67A H 0.6771 0.0009 0.8215 0.152 Uiso 1 1 calc R
H67B H 0.6359 0.0627 0.7410 0.152 Uiso 1 1 calc R
C68 C 0.6163(4) 0.1515(4) 0.8395(3) 0.0870(16) Uani 1 1 d .
H68A H 0.5403 0.1709 0.8397 0.104 Uiso 1 1 calc R
H68B H 0.6331 0.1393 0.8963 0.104 Uiso 1 1 calc R

loop_
_atom_site_aniso_label
_atom_site_aniso_U_11
_atom_site_aniso_U_22
_atom_site_aniso_U_33
_atom_site_aniso_U_23
_atom_site_aniso_U_13
_atom_site_aniso_U_12
Cr1 0.0257(2) 0.0302(3) 0.0137(2) -0.00355(17) 0.00143(16) -0.01574(19)
P1 0.0331(4) 0.0346(5) 0.0279(4) -0.0001(3) -0.0020(3) -0.0099(3)
P2 0.0315(4) 0.0377(5) 0.0210(4) -0.0020(3) -0.0003(3) -0.0149(3)
P3 0.0379(4) 0.0421(5) 0.0228(4) -0.0067(3) 0.0044(3) -0.0141(4)
P4 0.0310(4) 0.0493(5) 0.0190(4) -0.0026(3) 0.0022(3) -0.0228(4)
O1 0.0346(11) 0.0315(12) 0.0226(10) -0.0027(8) -0.0054(8) -0.0172(9)
O2 0.0303(10) 0.0370(13) 0.0221(10) 0.0023(9) -0.0046(8) -0.0185(9)
O3 0.0346(11) 0.0378(12) 0.0215(10) -0.0083(9) 0.0054(8) -0.0219(9)
O4 0.0308(10) 0.0347(12) 0.0179(9) -0.0040(8) 0.0029(8) -0.0189(9)
O5 0.0416(12) 0.0458(14) 0.0371(12) -0.0078(10) 0.0041(10) -0.0279(11)
C1 0.0268(14) 0.0346(18) 0.0154(13) -0.0029(12) 0.0039(11) -0.0109(13)
C2 0.0293(14) 0.0332(17) 0.0210(14) 0.0002(12) -0.0018(11) -0.0162(13)
C3 0.063(2) 0.033(2) 0.041(2) -0.0026(15) 0.0014(17) -0.0199(17)
C4 0.135(5) 0.111(5) 0.114(5) -0.077(4) 0.072(4) -0.084(4)
C5 0.211(8) 0.139(6) 0.124(5) -0.094(5) 0.094(5) -0.126(6)
C6 0.177(7) 0.083(4) 0.074(4) -0.032(3) 0.003(4) -0.072(4)
C7 0.084(3) 0.049(3) 0.107(4) -0.022(3) -0.029(3) -0.021(2)
C8 0.058(2) 0.044(2) 0.085(3) -0.022(2) -0.010(2) -0.0156(19)
C9 0.0290(15) 0.0396(19) 0.0294(16) -0.0075(14) 0.0024(12) -0.0125(13)
C10 0.0374(18) 0.083(3) 0.0315(18) -0.0101(18) 0.0025(14) -0.0252(18)
C11 0.054(2) 0.128(4) 0.047(2) -0.022(3) 0.0096(19) -0.058(3)
C12 0.072(3) 0.089(3) 0.049(2) -0.017(2) 0.022(2) -0.053(3)
C13 0.062(2) 0.061(3) 0.036(2) 0.0038(18) 0.0096(17) -0.024(2)
C14 0.0358(17) 0.053(2) 0.0361(18) 0.0005(16) 0.0013(14) -0.0146(16)
C15 0.0372(16) 0.0387(19) 0.0219(14) -0.0075(13) 0.0005(12) -0.0204(14)
C16 0.0420(18) 0.047(2) 0.0328(17) -0.0012(15) -0.0059(14) -0.0218(16)
C17 0.043(2) 0.072(3) 0.041(2) -0.0048(19) -0.0068(16) -0.0288(19)
C18 0.059(2) 0.075(3) 0.041(2) -0.014(2) 0.0054(18) -0.047(2)
C19 0.065(2) 0.051(2) 0.040(2) -0.0047(17) 0.0059(18) -0.036(2)
C20 0.052(2) 0.040(2) 0.0306(17) -0.0027(14) -0.0004(15) -0.0231(16)
C21 0.0332(16) 0.053(2) 0.0239(15) 0.0034(14) -0.0039(12) -0.0235(15)
C22 0.068(2) 0.056(3) 0.036(2) 0.0093(17) 0.0020(18) -0.025(2)
C23 0.094(3) 0.067(3) 0.051(3) 0.024(2) -0.009(2) -0.036(3)
C24 0.071(3) 0.110(4) 0.038(2) 0.033(2) -0.013(2) -0.047(3)
C25 0.057(2) 0.110(4) 0.0229(18) 0.007(2) -0.0024(16) -0.041(3)
C26 0.047(2) 0.073(3) 0.0281(17) -0.0016(17) -0.0055(15) -0.0282(19)
C27 0.0249(14) 0.0315(17) 0.0181(13) -0.0024(12) 0.0018(11) -0.0116(12)
C28 0.0313(15) 0.0386(18) 0.0149(13) -0.0052(12) 0.0035(11) -0.0187(13)
C29 0.052(2) 0.046(2) 0.0269(16) -0.0159(15) 0.0175(15) -0.0261(17)
C30 0.066(3) 0.056(3) 0.075(3) -0.024(2) 0.024(2) -0.031(2)
C31 0.099(4) 0.062(3) 0.099(4) -0.036(3) 0.040(3) -0.051(3)
C32 0.101(4) 0.099(4) 0.064(3) -0.040(3) 0.031(3) -0.078(3)
C33 0.073(3) 0.093(4) 0.052(2) -0.017(2) 0.002(2) -0.055(3)
C34 0.059(2) 0.060(2) 0.0327(18) -0.0101(17) 0.0030(16) -0.036(2)
C35 0.0358(17) 0.0394(19) 0.0281(16) -0.0094(14) 0.0056(13) -0.0086(14)
C36 0.0373(18) 0.054(2) 0.044(2) -0.0043(17) -0.0006(15) -0.0109(16)
C37 0.0336(19) 0.076(3) 0.068(3) -0.007(2) 0.0107(18) -0.0129(19)
C38 0.051(2) 0.078(3) 0.056(3) -0.016(2) 0.027(2) -0.016(2)
C39 0.068(3) 0.076(3) 0.0311(19) -0.0179(19) 0.0170(18) -0.027(2)
C40 0.0449(19) 0.060(2) 0.0335(18) -0.0142(17) 0.0070(15) -0.0184(17)
C41 0.0370(16) 0.0412(19) 0.0187(14) -0.0027(13) 0.0058(12) -0.0174(14)
C42 0.0361(17) 0.070(3) 0.0245(16) 0.0019(16) 0.0021(13) -0.0202(17)
C43 0.053(2) 0.083(3) 0.0292(18) 0.0021(19) -0.0071(16) -0.019(2)
C44 0.066(3) 0.089(3) 0.0194(17) 0.0033(18) 0.0046(17) -0.020(2)
C45 0.053(2) 0.082(3) 0.0306(19) 0.0024(19) 0.0147(17) -0.022(2)
C46 0.0412(19) 0.066(3) 0.0309(18) -0.0021(17) 0.0085(14) -0.0229(17)
C47 0.0467(19) 0.047(2) 0.0191(14) -0.0019(13) 0.0076(13) -0.0292(16)
C48 0.070(3) 0.069(3) 0.040(2) -0.0061(19) -0.0021(18) -0.045(2)
C49 0.125(4) 0.070(3) 0.056(3) -0.016(2) 0.003(3) -0.069(3)
C50 0.107(4) 0.049(3) 0.062(3) -0.010(2) 0.029(3) -0.041(3)
C51 0.067(3) 0.046(3) 0.073(3) 0.001(2) 0.026(2) -0.022(2)
C52 0.049(2) 0.047(2) 0.058(2) -0.0048(18) 0.0128(18) -0.0275(18)
C53 0.070(3) 0.048(2) 0.070(3) -0.018(2) 0.005(2) -0.031(2)
C54 0.094(4) 0.058(3) 0.151(6) -0.004(3) 0.018(4) -0.042(3)
C55 0.089(3) 0.092(4) 0.090(4) -0.024(3) 0.018(3) -0.072(3)
C56 0.051(2) 0.068(3) 0.063(3) -0.008(2) 0.0076(18) -0.043(2)
O6 0.200(6) 0.196(6) 0.136(5) 0.049(4) -0.039(4) -0.109(5)
C57 0.131(6) 0.213(9) 0.100(5) 0.037(5) -0.042(4) -0.103(6)
C58 0.128(5) 0.163(7) 0.098(5) 0.036(4) -0.036(4) -0.085(5)
C59 0.163(7) 0.184(8) 0.072(4) 0.022(5) -0.028(4) -0.074(6)
C60 0.314(13) 0.240(10) 0.074(5) 0.010(6) -0.028(6) -0.225(10)
O7 0.172(5) 0.181(5) 0.092(3) 0.043(3) -0.006(3) -0.073(4)
C61 0.109(6) 0.267(11) 0.169(8) 0.120(8) -0.059(6) -0.081(7)
C62 0.225(11) 0.232(10) 0.106(6) 0.091(6) -0.065(7) -0.116(9)
C63 0.164(8) 0.351(14) 0.075(5) 0.068(6) -0.036(5) -0.168(9)
C64 0.307(14) 0.285(13) 0.127(7) 0.056(8) -0.068(8) -0.229(12)
O8 0.092(2) 0.068(2) 0.110(3) -0.006(2) 0.012(2) -0.0410(19)
C65 0.093(4) 0.095(5) 0.087(4) -0.002(3) 0.010(3) -0.032(3)
C66 0.128(6) 0.097(5) 0.129(6) -0.021(4) -0.021(5) -0.030(4)
C67 0.160(7) 0.072(4) 0.175(7) 0.015(4) -0.062(6) -0.063(4)
C68 0.096(4) 0.089(4) 0.092(4) 0.024(3) -0.018(3) -0.054(3)

loop_
_atom_type_symbol
_atom_type_description
_atom_type_scat_dispersion_real
_atom_type_scat_dispersion_imag
_atom_type_scat_source
C C 0.0033 0.0016 'International Tables Vol C Tables 4.2.6.8 and 6.1.1.4'
H H 0.0000 0.0000 'International Tables Vol C Tables 4.2.6.8 and 6.1.1.4'
O O 0.0106 0.0060 'International Tables Vol C Tables 4.2.6.8 and 6.1.1.4'
P P 0.1023 0.0942 'International Tables Vol C Tables 4.2.6.8 and 6.1.1.4'
Cr Cr 0.3209 0.6236 'International Tables Vol C Tables 4.2.6.8 and 6.1.1.4'

loop_
_geom_angle_atom_site_label_1
_geom_angle_atom_site_label_2
_geom_angle_atom_site_label_3
_geom_angle
_geom_angle_site_symmetry_1
_geom_angle_site_symmetry_3
O3 Cr1 O2 86.99(8) . 2_765
O3 Cr1 O1 93.59(8) . .
O2 Cr1 O1 177.04(8) 2_765 .
O3 Cr1 O4 176.95(8) . 2_765
O2 Cr1 O4 92.38(8) 2_765 2_765
O1 Cr1 O4 86.89(8) . 2_765
O3 Cr1 O5 89.40(8) . .
O2 Cr1 O5 91.13(8) 2_765 .
O1 Cr1 O5 91.78(8) . .
O4 Cr1 O5 93.59(8) 2_765 .
O3 Cr1 Cr1 86.41(6) . 2_765
O2 Cr1 Cr1 89.24(6) 2_765 2_765
O1 Cr1 Cr1 87.90(6) . 2_765
O4 Cr1 Cr1 90.60(6) 2_765 2_765
O5 Cr1 Cr1 175.77(6) . 2_765
C9 P1 C3 100.72(15) . .
C9 P1 C2 106.62(13) . .
C3 P1 C2 102.12(15) . .
C21 P2 C15 101.66(13) . .
C21 P2 C2 104.22(14) . .
C15 P2 C2 106.18(13) . .
C35 P3 C29 100.68(14) . .
C35 P3 C28 103.75(13) . .
C29 P3 C28 103.59(15) . .
C47 P4 C41 97.77(14) . .
C47 P4 C28 106.21(13) . .
C41 P4 C28 100.37(13) . .
C1 O1 Cr1 118.92(18) . .
C1 O2 Cr1 117.99(17) . 2_765
C27 O3 Cr1 121.79(17) . .
C27 O4 Cr1 115.93(16) . 2_765
C53 O5 C56 110.2(3) . .
C53 O5 Cr1 119.7(2) . .
C56 O5 Cr1 121.6(2) . .
O1 C1 O2 124.4(3) . .
O1 C1 C2 118.4(3) . .
O2 C1 C2 117.1(2) . .
C1 C2 P1 117.08(19) . .
C1 C2 P2 106.17(19) . .
P1 C2 P2 118.88(14) . .
C8 C3 C4 116.8(4) . .
C8 C3 P1 125.0(3) . .
C4 C3 P1 117.4(3) . .
C3 C4 C5 121.4(5) . .
C6 C5 C4 121.1(6) . .
C5 C6 C7 119.2(5) . .
C6 C7 C8 120.1(5) . .
C3 C8 C7 121.3(4) . .
C14 C9 C10 118.5(3) . .
C14 C9 P1 125.1(2) . .
C10 C9 P1 116.1(3) . .
C9 C10 C11 120.1(4) . .
C12 C11 C10 120.5(4) . .
C11 C12 C13 119.8(4) . .
C14 C13 C12 119.8(4) . .
C13 C14 C9 121.2(3) . .
C20 C15 C16 118.9(3) . .
C20 C15 P2 116.8(2) . .
C16 C15 P2 124.1(2) . .
C17 C16 C15 120.2(3) . .
C18 C17 C16 120.7(3) . .
C17 C18 C19 119.7(3) . .
C20 C19 C18 119.8(3) . .
C19 C20 C15 120.7(3) . .
C22 C21 C26 117.5(3) . .
C22 C21 P2 127.7(3) . .
C26 C21 P2 114.7(3) . .
C21 C22 C23 121.4(4) . .
C24 C23 C22 119.6(4) . .
C23 C24 C25 120.1(4) . .
C24 C25 C26 120.1(4) . .
C25 C26 C21 121.2(4) . .
O4 C27 O3 124.3(2) . .
O4 C27 C28 120.8(2) . .
O3 C27 C28 114.9(2) . .
C27 C28 P4 117.12(19) . .
C27 C28 P3 103.86(19) . .
P4 C28 P3 109.76(14) . .
C34 C29 C30 117.0(3) . .
C34 C29 P3 127.7(3) . .
C30 C29 P3 115.2(3) . .
C31 C30 C29 122.0(5) . .
C32 C31 C30 119.6(5) . .
C33 C32 C31 119.8(4) . .
C32 C33 C34 120.5(5) . .
C33 C34 C29 121.0(4) . .
C36 C35 C40 118.0(3) . .
C36 C35 P3 117.5(2) . .
C40 C35 P3 124.5(3) . .
C37 C36 C35 120.5(4) . .
C38 C37 C36 120.5(4) . .
C39 C38 C37 120.1(3) . .
C38 C39 C40 119.8(4) . .
C39 C40 C35 121.1(3) . .
C42 C41 C46 118.3(3) . .
C42 C41 P4 125.6(2) . .
C46 C41 P4 116.1(2) . .
C41 C42 C43 121.0(3) . .
C44 C43 C42 120.3(3) . .
C43 C44 C45 120.1(3) . .
C44 C45 C46 120.6(3) . .
C45 C46 C41 119.7(3) . .
C52 C47 C48 117.5(3) . .
C52 C47 P4 127.2(3) . .
C48 C47 P4 115.2(3) . .
C47 C48 C49 120.5(4) . .
C50 C49 C48 120.3(4) . .
C51 C50 C49 119.5(4) . .
C52 C51 C50 120.2(4) . .
C51 C52 C47 122.0(4) . .
O5 C53 C54 107.7(4) . .
C53 C54 C55 106.3(4) . .
C54 C55 C56 104.6(3) . .
O5 C56 C55 106.1(3) . .
C60 O6 C57 105.1(6) . .
O6 C57 C58 109.6(6) . .
C57 C58 C59 105.5(5) . .
C60 C59 C58 101.7(6) . .
O6 C60 C59 110.6(6) . .
C61 O7 C64 103.4(6) . .
O7 C61 C62 110.2(7) . .
C61 C62 C63 105.3(7) . .
C64 C63 C62 102.1(7) . .
C63 C64 O7 109.6(7) . .
C65 O8 C68 107.7(4) . .
O8 C65 C66 109.9(5) . .
C65 C66 C67 100.1(5) . .
C66 C67 C68 102.0(5) . .
O8 C68 C67 105.2(5) . .

loop_
_geom_bond_atom_site_label_1
_geom_bond_atom_site_label_2
_geom_bond_distance
_geom_bond_site_symmetry_2
Cr1 O3 1.9985(18) .
Cr1 O2 2.008(2) 2_765
Cr1 O1 2.016(2) .
Cr1 O4 2.0323(18) 2_765
Cr1 O5 2.247(2) .
Cr1 Cr1 2.3337(8) 2_765
P1 C9 1.818(3) .
P1 C3 1.843(4) .
P1 C2 1.868(3) .
P2 C21 1.829(3) .
P2 C15 1.837(3) .
P2 C2 1.871(3) .
P3 C35 1.835(3) .
P3 C29 1.837(3) .
P3 C28 1.893(3) .
P4 C47 1.841(3) .
P4 C41 1.847(3) .
P4 C28 1.865(3) .
O1 C1 1.265(3) .
O2 C1 1.259(3) .
O2 Cr1 2.008(2) 2_765
O3 C27 1.268(3) .
O4 C27 1.255(3) .
O4 Cr1 2.0324(18) 2_765
O5 C53 1.432(4) .
O5 C56 1.439(4) .
C1 C2 1.511(4) .
C3 C8 1.355(5) .
C3 C4 1.386(6) .
C4 C5 1.370(7) .
C5 C6 1.330(8) .
C6 C7 1.364(7) .
C7 C8 1.391(6) .
C9 C14 1.385(4) .
C9 C10 1.384(4) .
C10 C11 1.393(5) .
C11 C12 1.370(6) .
C12 C13 1.378(6) .
C13 C14 1.381(5) .
C15 C20 1.389(4) .
C15 C16 1.390(4) .
C16 C17 1.386(5) .
C17 C18 1.369(5) .
C18 C19 1.390(5) .
C19 C20 1.385(5) .
C21 C22 1.372(5) .
C21 C26 1.394(4) .
C22 C23 1.394(5) .
C23 C24 1.368(6) .
C24 C25 1.362(6) .
C25 C26 1.380(5) .
C27 C28 1.511(4) .
C29 C34 1.371(5) .
C29 C30 1.381(5) .
C30 C31 1.385(6) .
C31 C32 1.356(7) .
C32 C33 1.357(7) .
C33 C34 1.391(5) .
C35 C36 1.391(5) .
C35 C40 1.393(4) .
C36 C37 1.383(5) .
C37 C38 1.370(6) .
C38 C39 1.372(6) .
C39 C40 1.382(5) .
C41 C42 1.381(4) .
C41 C46 1.402(4) .
C42 C43 1.387(4) .
C43 C44 1.367(5) .
C44 C45 1.366(6) .
C45 C46 1.396(5) .
C47 C52 1.380(5) .
C47 C48 1.385(5) .
C48 C49 1.393(6) .
C49 C50 1.368(7) .
C50 C51 1.367(6) .
C51 C52 1.367(5) .
C53 C54 1.460(6) .
C54 C55 1.501(7) .
C55 C56 1.499(6) .
O6 C60 1.328(8) .
O6 C57 1.422(8) .
C57 C58 1.402(8) .
C58 C59 1.462(8) .
C59 C60 1.441(9) .
O7 C61 1.353(8) .
O7 C64 1.423(9) .
C61 C62 1.414(9) .
C62 C63 1.418(10) .
C63 C64 1.374(9) .
O8 C65 1.404(6) .
O8 C68 1.408(5) .
C65 C66 1.450(8) .
C66 C67 1.516(9) .
C67 C68 1.482(8) .

loop_
_geom_torsion_atom_site_label_1
_geom_torsion_atom_site_label_2
_geom_torsion_atom_site_label_3
_geom_torsion_atom_site_label_4
_geom_torsion
_geom_torsion_site_symmetry_1
O3 Cr1 O1 C1 -92.10(19) .
O2 Cr1 O1 C1 9.1(16) 2_765
O4 Cr1 O1 C1 84.89(19) 2_765
O5 Cr1 O1 C1 178.39(19) .
Cr1 Cr1 O1 C1 -5.83(18) 2_765
O2 Cr1 O3 C27 -84.6(2) 2_765
O1 Cr1 O3 C27 92.5(2) .
O4 Cr1 O3 C27 -6.5(17) 2_765
O5 Cr1 O3 C27 -175.7(2) .
Cr1 Cr1 O3 C27 4.9(2) 2_765
O3 Cr1 O5 C53 -53.4(3) .
O2 Cr1 O5 C53 -140.3(3) 2_765
O1 Cr1 O5 C53 40.2(3) .
O4 Cr1 O5 C53 127.2(3) 2_765
Cr1 Cr1 O5 C53 -45.4(10) 2_765
O3 Cr1 O5 C56 161.9(3) .
O2 Cr1 O5 C56 74.9(3) 2_765
O1 Cr1 O5 C56 -104.6(3) .
O4 Cr1 O5 C56 -17.6(3) 2_765
Cr1 Cr1 O5 C56 169.8(8) 2_765
Cr1 O1 C1 O2 14.1(3) .
Cr1 O1 C1 C2 -163.15(18) .
Cr1 O2 C1 O1 -14.9(3) 2_765
Cr1 O2 C1 C2 162.39(17) 2_765
O1 C1 C2 P1 -95.8(3) .
O2 C1 C2 P1 86.7(3) .
O1 C1 C2 P2 128.7(2) .
O2 C1 C2 P2 -48.8(3) .
C9 P1 C2 C1 -43.8(2) .
C3 P1 C2 C1 61.4(2) .
C9 P1 C2 P2 85.88(18) .
C3 P1 C2 P2 -168.89(17) .
C21 P2 C2 C1 -154.30(18) .
C15 P2 C2 C1 98.8(2) .
C21 P2 C2 P1 71.18(19) .
C15 P2 C2 P1 -35.7(2) .
C9 P1 C3 C8 143.3(3) .
C2 P1 C3 C8 33.5(4) .
C9 P1 C3 C4 -46.9(4) .
C2 P1 C3 C4 -156.7(4) .
C8 C3 C4 C5 -1.6(9) .
P1 C3 C4 C5 -172.3(6) .
C3 C4 C5 C6 2.4(12) .
C4 C5 C6 C7 -2.7(12) .
C5 C6 C7 C8 2.4(10) .
C4 C3 C8 C7 1.3(7) .
P1 C3 C8 C7 171.2(4) .
C6 C7 C8 C3 -1.7(8) .
C3 P1 C9 C14 -42.9(3) .
C2 P1 C9 C14 63.4(3) .
C3 P1 C9 C10 132.2(3) .
C2 P1 C9 C10 -121.6(3) .
C14 C9 C10 C11 -1.1(5) .
P1 C9 C10 C11 -176.5(3) .
C9 C10 C11 C12 1.2(6) .
C10 C11 C12 C13 -1.3(7) .
C11 C12 C13 C14 1.3(6) .
C12 C13 C14 C9 -1.3(6) .
C10 C9 C14 C13 1.2(5) .
P1 C9 C14 C13 176.1(3) .
C21 P2 C15 C20 156.5(2) .
C2 P2 C15 C20 -94.7(2) .
C21 P2 C15 C16 -18.5(3) .
C2 P2 C15 C16 90.3(3) .
C20 C15 C16 C17 1.1(5) .
P2 C15 C16 C17 176.0(3) .
C15 C16 C17 C18 -0.5(5) .
C16 C17 C18 C19 0.1(5) .
C17 C18 C19 C20 -0.3(5) .
C18 C19 C20 C15 0.9(5) .
C16 C15 C20 C19 -1.3(5) .
P2 C15 C20 C19 -176.5(3) .
C15 P2 C21 C22 99.8(3) .
C2 P2 C21 C22 -10.4(3) .
C15 P2 C21 C26 -84.1(3) .
C2 P2 C21 C26 165.7(2) .
C26 C21 C22 C23 1.7(5) .
P2 C21 C22 C23 177.7(3) .
C21 C22 C23 C24 -0.9(6) .
C22 C23 C24 C25 -0.1(7) .
C23 C24 C25 C26 0.1(6) .
C24 C25 C26 C21 0.8(6) .
C22 C21 C26 C25 -1.6(5) .
P2 C21 C26 C25 -178.2(3) .
Cr1 O4 C27 O3 11.8(4) 2_765
Cr1 O4 C27 C28 -170.17(19) 2_765
Cr1 O3 C27 O4 -11.7(4) .
Cr1 O3 C27 C28 170.16(18) .
O4 C27 C28 P4 -0.3(4) .
O3 C27 C28 P4 177.9(2) .
O4 C27 C28 P3 -121.5(2) .
O3 C27 C28 P3 56.8(3) .
C47 P4 C28 C27 50.6(2) .
C41 P4 C28 C27 151.9(2) .
C47 P4 C28 P3 168.60(14) .
C41 P4 C28 P3 -90.08(16) .
C35 P3 C28 C27 166.56(18) .
C29 P3 C28 C27 -88.64(19) .
C35 P3 C28 P4 40.57(17) .
C29 P3 C28 P4 145.37(14) .
C35 P3 C29 C34 103.0(3) .
C28 P3 C29 C34 -4.1(3) .
C35 P3 C29 C30 -78.3(3) .
C28 P3 C29 C30 174.6(3) .
C34 C29 C30 C31 -1.8(6) .
P3 C29 C30 C31 179.3(3) .
C29 C30 C31 C32 1.5(7) .
C30 C31 C32 C33 -0.5(7) .
C31 C32 C33 C34 -0.2(7) .
C32 C33 C34 C29 -0.2(6) .
C30 C29 C34 C33 1.1(5) .
P3 C29 C34 C33 179.8(3) .
C29 P3 C35 C36 155.4(3) .
C28 P3 C35 C36 -97.6(3) .
C29 P3 C35 C40 -22.9(3) .
C28 P3 C35 C40 84.1(3) .
C40 C35 C36 C37 -1.3(5) .
P3 C35 C36 C37 -179.6(3) .
C35 C36 C37 C38 0.7(6) .
C36 C37 C38 C39 0.3(7) .
C37 C38 C39 C40 -0.8(7) .
C38 C39 C40 C35 0.3(6) .
C36 C35 C40 C39 0.8(5) .
P3 C35 C40 C39 179.0(3) .
C47 P4 C41 C42 71.6(3) .
C28 P4 C41 C42 -36.6(3) .
C47 P4 C41 C46 -106.3(3) .
C28 P4 C41 C46 145.5(3) .
C46 C41 C42 C43 -2.0(5) .
P4 C41 C42 C43 -179.8(3) .
C41 C42 C43 C44 0.8(6) .
C42 C43 C44 C45 0.9(7) .
C43 C44 C45 C46 -1.5(7) .
C44 C45 C46 C41 0.4(6) .
C42 C41 C46 C45 1.3(5) .
P4 C41 C46 C45 179.4(3) .
C41 P4 C47 C52 -70.3(3) .
C28 P4 C47 C52 32.9(3) .
C41 P4 C47 C48 105.3(3) .
C28 P4 C47 C48 -151.5(2) .
C52 C47 C48 C49 0.4(5) .
P4 C47 C48 C49 -175.6(3) .
C47 C48 C49 C50 -0.5(6) .
C48 C49 C50 C51 0.5(7) .
C49 C50 C51 C52 -0.6(7) .
C50 C51 C52 C47 0.5(6) .
C48 C47 C52 C51 -0.5(5) .
P4 C47 C52 C51 175.0(3) .
C56 O5 C53 C54 1.5(5) .
Cr1 O5 C53 C54 -146.9(4) .
O5 C53 C54 C55 -15.0(6) .
C53 C54 C55 C56 22.1(6) .
C53 O5 C56 C55 12.6(4) .
Cr1 O5 C56 C55 160.4(3) .
C54 C55 C56 O5 -21.1(5) .
C60 O6 C57 C58 -10.4(10) .
O6 C57 C58 C59 -7.1(10) .
C57 C58 C59 C60 20.2(10) .
C57 O6 C60 C59 24.6(11) .
C58 C59 C60 O6 -28.5(11) .
C64 O7 C61 C62 2.9(12) .
O7 C61 C62 C63 15.8(13) .
C61 C62 C63 C64 -27.8(12) .
C62 C63 C64 O7 31.0(13) .
C61 O7 C64 C63 -21.7(12) .
C68 O8 C65 C66 -5.2(7) .
O8 C65 C66 C67 26.8(7) .
C65 C66 C67 C68 -37.1(7) .
C65 O8 C68 C67 -19.7(6) .
C66 C67 C68 O8 35.7(6) .
